data_7202831
loop_
_publ_author_name
'Russo, Luca'
'Biella, Serena'
'Lahtinen, Manu'
'Liantonio, Rosalba'
'Metrangolo, Pierangelo'
'Resnati, Giuseppe'
'Rissanen, Kari'

_publ_section_title
;
 Solution stoichiometry determines crystal stoichiometry in
 halogen-bonded supramolecular complexes
;
_journal_issue 5
_journal_name_full CrystEngComm
_journal_page_first 341
_journal_paper_doi 10.1039/b702512m
_journal_volume 9
_journal_year 2007
_chemical_formula_moiety 'C6 F4 I2,C7 H7 O2'
_chemical_formula_sum 'C13 H7 F4 I2 N O2'
_chemical_formula_weight 539.00
_chemical_name_systematic
;
?
;
_space_group_IT_number 2
_symmetry_cell_setting triclinic
_symmetry_space_group_name_Hall '-P 1'
_symmetry_space_group_name_H-M 'P -1'
_atom_sites_solution_hydrogens geom
_atom_sites_solution_primary direct
_atom_sites_solution_secondary difmap
_audit_creation_method SHELXL-97
_cell_angle_alpha 78.22(3)
_cell_angle_beta 86.37(3)
_cell_angle_gamma 73.407(15)
_cell_formula_units_Z 2
_cell_length_a 6.4055(13)
_cell_length_b 9.589(2)
_cell_length_c 13.479(5)
_cell_measurement_reflns_used 2428
_cell_measurement_temperature 173(2)
_cell_measurement_theta_max 27.5
_cell_measurement_theta_min 2.5
_cell_volume 776.7(4)
_computing_cell_refinement EvalCCD
_computing_data_collection 'Nonius COLLECT'
_computing_data_reduction EvalCCD
_computing_molecular_graphics 'Mercury 1.4, Diamond 3'
_computing_structure_refinement 'SHELXL-97 (Sheldrick, 1997)'
_computing_structure_solution 'SHELXS-97 (Sheldrick, 1990)'
_diffrn_ambient_temperature 173(2)
_diffrn_measured_fraction_theta_full 0.987
_diffrn_measured_fraction_theta_max 0.987
_diffrn_measurement_device_type 'Nonius KappaCCD diffractometer'
_diffrn_measurement_method '\f and \w scans'
_diffrn_radiation_monochromator graphite
_diffrn_radiation_source 'fine-focus sealed tube'
_diffrn_radiation_type MoK\a
_diffrn_radiation_wavelength 0.71073
_diffrn_reflns_av_R_equivalents 0.0284
_diffrn_reflns_av_sigmaI/netI 0.0347
_diffrn_reflns_limit_h_max 7
_diffrn_reflns_limit_h_min -8
_diffrn_reflns_limit_k_max 12
_diffrn_reflns_limit_k_min -12
_diffrn_reflns_limit_l_max 17
_diffrn_reflns_limit_l_min -17
_diffrn_reflns_number 11047
_diffrn_reflns_theta_full 27.59
_diffrn_reflns_theta_max 27.59
_diffrn_reflns_theta_min 3.32
_diffrn_standards_number 0
_exptl_absorpt_coefficient_mu 4.095
_exptl_absorpt_correction_T_max 0.8214
_exptl_absorpt_correction_T_min 0.1925
_exptl_absorpt_correction_type multi-scan
_exptl_crystal_colour colourless
_exptl_crystal_density_diffrn 2.305
_exptl_crystal_density_method 'not measured'
_exptl_crystal_description needle
_exptl_crystal_F_000 500
_exptl_crystal_size_max 0.60
_exptl_crystal_size_mid 0.05
_exptl_crystal_size_min 0.05
_refine_diff_density_max 0.458
_refine_diff_density_min -0.603
_refine_diff_density_rms 0.110
_refine_ls_extinction_method none
_refine_ls_goodness_of_fit_ref 1.118
_refine_ls_hydrogen_treatment constr
_refine_ls_matrix_type full
_refine_ls_number_parameters 199
_refine_ls_number_reflns 3558
_refine_ls_number_restraints 0
_refine_ls_restrained_S_all 1.118
_refine_ls_R_factor_all 0.0385
_refine_ls_R_factor_gt 0.0270
_refine_ls_shift/su_max 0.002
_refine_ls_shift/su_mean 0.000
_refine_ls_structure_factor_coef Fsqd
_refine_ls_weighting_details 'calc w=1/[\s^2^(Fo^2^)+(0.0121P)^2^+0.1306P] where P=(Fo^2^+2Fc^2^)/3'
_refine_ls_weighting_scheme calc
_refine_ls_wR_factor_gt 0.0415
_refine_ls_wR_factor_ref 0.0459
_reflns_number_gt 2970
_reflns_number_total 3558
_reflns_threshold_expression I>2\s(I)
_cod_data_source_file b702512m.txt
_cod_data_source_block lrs007
_cod_database_code 7202831

loop_
_symmetry_equiv_pos_as_xyz
'x, y, z'
'-x, -y, -z'

loop_
_atom_site_label
_atom_site_type_symbol
_atom_site_fract_x
_atom_site_fract_y
_atom_site_fract_z
_atom_site_U_iso_or_equiv
_atom_site_adp_type
_atom_site_occupancy
_atom_site_symmetry_multiplicity
_atom_site_calc_flag
_atom_site_refinement_flags
_atom_site_disorder_assembly
_atom_site_disorder_group
C1 C 0.3009(5) 0.5606(4) 0.7199(3) 0.0325(8) Uani 1 1 d . . .
H1B H 0.4519 0.5239 0.7351 0.039 Uiso 1 1 calc R . .
C2 C 0.1793(5) 0.6806(3) 0.7600(2) 0.0285(7) Uani 1 1 d . . .
H2A H 0.2455 0.7257 0.8009 0.034 Uiso 1 1 calc R . .
C3 C -0.0437(5) 0.7340(3) 0.7389(2) 0.0218(7) Uani 1 1 d . . .
C4 C -0.1320(5) 0.6638(3) 0.6784(2) 0.0278(7) Uani 1 1 d . . .
H4A H -0.2831 0.6967 0.6631 0.033 Uiso 1 1 calc R . .
C5 C 0.0043(5) 0.5449(4) 0.6406(3) 0.0316(8) Uani 1 1 d . . .
H5A H -0.0570 0.4985 0.5987 0.038 Uiso 1 1 calc R . .
C6 C -0.1791(5) 0.8636(3) 0.7833(2) 0.0244(7) Uani 1 1 d . . .
C7 C -0.5390(5) 0.9928(4) 0.8265(3) 0.0356(9) Uani 1 1 d . . .
H7A H -0.6888 0.9870 0.8239 0.053 Uiso 1 1 calc R . .
H7B H -0.5279 1.0881 0.7867 0.053 Uiso 1 1 calc R . .
H7C H -0.4996 0.9842 0.8970 0.053 Uiso 1 1 calc R . .
C8 C -0.0432(5) 1.3943(3) 0.9499(2) 0.0232(7) Uani 1 1 d . . .
C9 C -0.2007(5) 1.5257(3) 0.9582(2) 0.0233(7) Uani 1 1 d . . .
C10 C 0.1599(5) 1.3727(3) 0.9917(2) 0.0225(7) Uani 1 1 d . . .
C11 C 0.8245(5) 0.1142(3) 0.5271(2) 0.0210(7) Uani 1 1 d . . .
C12 C 1.0301(5) 0.0795(3) 0.5696(2) 0.0226(7) Uani 1 1 d . . .
C13 C 0.7992(5) 0.0332(3) 0.4567(2) 0.0226(7) Uani 1 1 d . . .
N1 N 0.2178(4) 0.4928(3) 0.6605(2) 0.0312(7) Uani 1 1 d . . .
O1 O -0.1010(4) 0.9472(3) 0.8153(2) 0.0430(7) Uani 1 1 d . . .
O2 O -0.3905(3) 0.8718(2) 0.78428(17) 0.0309(5) Uani 1 1 d . . .
I1 I 0.56191(3) 0.27823(2) 0.573814(16) 0.02538(7) Uani 1 1 d . . .
I2 I -0.10652(4) 1.23284(2) 0.882348(17) 0.03442(7) Uani 1 1 d . . .
F1 F -0.3995(3) 1.5564(2) 0.91567(14) 0.0332(4) Uani 1 1 d . . .
F2 F 0.3220(3) 1.24808(19) 0.98488(14) 0.0347(5) Uani 1 1 d . . .
F3 F 1.0674(3) 0.1554(2) 0.63782(14) 0.0332(5) Uani 1 1 d . . .
F4 F 0.6030(3) 0.0646(2) 0.41125(14) 0.0318(4) Uani 1 1 d . . .

loop_
_atom_site_aniso_label
_atom_site_aniso_U_11
_atom_site_aniso_U_22
_atom_site_aniso_U_33
_atom_site_aniso_U_23
_atom_site_aniso_U_13
_atom_site_aniso_U_12
C1 0.0199(17) 0.0337(19) 0.042(2) -0.0104(17) -0.0005(15) -0.0021(15)
C2 0.0278(18) 0.0297(18) 0.0315(19) -0.0114(15) -0.0029(14) -0.0088(15)
C3 0.0246(16) 0.0213(16) 0.0200(16) -0.0062(13) 0.0020(13) -0.0063(13)
C4 0.0202(16) 0.0319(18) 0.0321(19) -0.0120(15) -0.0021(14) -0.0041(14)
C5 0.0291(19) 0.0372(19) 0.034(2) -0.0196(16) 0.0012(15) -0.0099(16)
C6 0.0243(17) 0.0240(17) 0.0225(17) -0.0041(14) -0.0002(13) -0.0033(14)
C7 0.0299(19) 0.0298(18) 0.040(2) -0.0114(16) 0.0050(16) 0.0051(15)
C8 0.0305(18) 0.0221(16) 0.0184(16) -0.0061(13) 0.0000(13) -0.0081(14)
C9 0.0199(16) 0.0282(17) 0.0217(17) -0.0051(14) -0.0023(13) -0.0059(14)
C10 0.0235(16) 0.0194(15) 0.0224(17) -0.0061(13) 0.0031(13) -0.0017(13)
C11 0.0207(16) 0.0176(15) 0.0230(17) -0.0047(13) 0.0013(13) -0.0027(13)
C12 0.0275(18) 0.0218(16) 0.0214(17) -0.0107(13) 0.0011(13) -0.0070(14)
C13 0.0188(16) 0.0234(16) 0.0240(17) -0.0036(13) -0.0031(13) -0.0036(13)
N1 0.0277(15) 0.0294(15) 0.0371(17) -0.0137(13) 0.0071(13) -0.0054(13)
O1 0.0364(14) 0.0372(14) 0.0661(19) -0.0323(14) 0.0035(12) -0.0127(12)
O2 0.0231(12) 0.0320(13) 0.0389(14) -0.0195(11) 0.0007(10) -0.0011(10)
I1 0.02221(11) 0.02108(11) 0.03107(13) -0.00957(9) 0.00303(9) -0.00075(9)
I2 0.03731(14) 0.03289(13) 0.04023(15) -0.02058(11) 0.00173(10) -0.01210(11)
F1 0.0235(10) 0.0379(11) 0.0376(11) -0.0104(9) -0.0080(8) -0.0038(8)
F2 0.0291(10) 0.0257(10) 0.0435(12) -0.0140(9) -0.0018(9) 0.0068(8)
F3 0.0285(10) 0.0387(11) 0.0377(11) -0.0247(9) -0.0018(8) -0.0053(9)
F4 0.0207(9) 0.0377(11) 0.0357(11) -0.0146(9) -0.0067(8) 0.0003(8)

loop_
_atom_type_symbol
_atom_type_description
_atom_type_scat_dispersion_real
_atom_type_scat_dispersion_imag
_atom_type_scat_source
C C 0.0033 0.0016 'International Tables Vol C Tables 4.2.6.8 and 6.1.1.4'
F F 0.0171 0.0103 'International Tables Vol C Tables 4.2.6.8 and 6.1.1.4'
I I -0.4742 1.8119 'International Tables Vol C Tables 4.2.6.8 and 6.1.1.4'
N N 0.0061 0.0033 'International Tables Vol C Tables 4.2.6.8 and 6.1.1.4'
O O 0.0106 0.0060 'International Tables Vol C Tables 4.2.6.8 and 6.1.1.4'
H H 0.0000 0.0000 'International Tables Vol C Tables 4.2.6.8 and 6.1.1.4'

loop_
_geom_angle_atom_site_label_1
_geom_angle_atom_site_label_2
_geom_angle_atom_site_label_3
_geom_angle
_geom_angle_site_symmetry_1
_geom_angle_site_symmetry_3
_geom_angle_publ_flag
H1B C1 C2 118.1 . . ?
H1B C1 N1 118.1 . . ?
C2 C1 N1 123.8(3) . . ?
C1 C2 H2A 120.8 . . ?
C1 C2 C3 118.4(3) . . ?
H2A C2 C3 120.8 . . ?
C2 C3 C4 118.4(3) . . ?
C2 C3 C6 119.0(3) . . ?
C4 C3 C6 122.7(3) . . ?
C3 C4 H4A 120.5 . . ?
C3 C4 C5 119.0(3) . . ?
H4A C4 C5 120.5 . . ?
C4 C5 H5A 118.4 . . ?
C4 C5 N1 123.1(3) . . ?
H5A C5 N1 118.4 . . ?
C3 C6 O1 123.1(3) . . ?
C3 C6 O2 111.6(3) . . ?
O1 C6 O2 125.2(3) . . ?
H7A C7 H7B 109.5 . . ?
H7A C7 H7C 109.5 . . ?
H7A C7 O2 109.5 . . ?
H7B C7 H7C 109.5 . . ?
H7B C7 O2 109.5 . . ?
H7C C7 O2 109.5 . . ?
C9 C8 C10 116.6(3) . . ?
C9 C8 I2 122.4(2) . . ?
C10 C8 I2 121.0(2) . . ?
C8 C9 C10 121.6(3) . 2_587 ?
C8 C9 F1 119.7(3) . . ?
C10 C9 F1 118.7(3) 2_587 . ?
C8 C10 C9 121.7(3) . 2_587 ?
C8 C10 F2 119.7(3) . . ?
C9 C10 F2 118.5(3) 2_587 . ?
C12 C11 C13 117.3(3) . . ?
C12 C11 I1 120.5(2) . . ?
C13 C11 I1 122.1(2) . . ?
C11 C12 C13 121.0(3) . 2_756 ?
C11 C12 F3 120.5(3) . . ?
C13 C12 F3 118.5(3) 2_756 . ?
C11 C13 C12 121.7(3) . 2_756 ?
C11 C13 F4 119.8(3) . . ?
C12 C13 F4 118.5(3) 2_756 . ?
C1 N1 C5 117.3(3) . . ?
C6 O2 C7 116.8(2) . . ?

loop_
_geom_bond_atom_site_label_1
_geom_bond_atom_site_label_2
_geom_bond_distance
_geom_bond_site_symmetry_2
_geom_bond_publ_flag
C1 H1B 0.9500 . ?
C1 C2 1.383(4) . ?
C1 N1 1.346(4) . ?
C2 H2A 0.9500 . ?
C2 C3 1.399(4) . ?
C3 C4 1.392(4) . ?
C3 C6 1.509(4) . ?
C4 H4A 0.9500 . ?
C4 C5 1.391(4) . ?
C5 H5A 0.9500 . ?
C5 N1 1.339(4) . ?
C6 O1 1.216(4) . ?
C6 O2 1.333(4) . ?
C7 H7A 0.9800 . ?
C7 H7B 0.9800 . ?
C7 H7C 0.9800 . ?
C7 O2 1.464(4) . ?
C8 C9 1.391(4) . ?
C8 C10 1.394(4) . ?
C8 I2 2.091(3) . ?
C9 C10 1.382(4) 2_587 ?
C9 F1 1.359(3) . ?
C10 C9 1.382(4) 2_587 ?
C10 F2 1.356(3) . ?
C11 C12 1.393(4) . ?
C11 C13 1.386(4) . ?
C11 I1 2.112(3) . ?
C12 C13 1.386(4) 2_756 ?
C12 F3 1.354(3) . ?
C13 C12 1.386(4) 2_756 ?
C13 F4 1.361(3) . ?

loop_
_geom_torsion_atom_site_label_1
_geom_torsion_atom_site_label_2
_geom_torsion_atom_site_label_3
_geom_torsion_atom_site_label_4
_geom_torsion
_geom_torsion_site_symmetry_1
_geom_torsion_site_symmetry_2
_geom_torsion_site_symmetry_3
_geom_torsion_site_symmetry_4
_geom_torsion_publ_flag
N1 C1 C2 C3 0.8(5) . . . . ?
C1 C2 C3 C4 -0.1(5) . . . . ?
C1 C2 C3 C6 179.2(3) . . . . ?
C2 C3 C4 C5 -0.6(5) . . . . ?
C6 C3 C4 C5 -179.9(3) . . . . ?
C3 C4 C5 N1 0.8(5) . . . . ?
C2 C3 C6 O1 18.6(5) . . . . ?
C2 C3 C6 O2 -160.2(3) . . . . ?
C4 C3 C6 O1 -162.1(3) . . . . ?
C4 C3 C6 O2 19.0(4) . . . . ?
C10 C8 C9 C10 -2.1(5) . . . 2_587 ?
C10 C8 C9 F1 177.5(3) . . . . ?
I2 C8 C9 C10 176.2(2) . . . 2_587 ?
I2 C8 C9 F1 -4.3(4) . . . . ?
C9 C8 C10 C9 2.1(5) . . . 2_587 ?
C9 C8 C10 F2 -178.9(3) . . . . ?
I2 C8 C10 C9 -176.2(2) . . . 2_587 ?
I2 C8 C10 F2 2.8(4) . . . . ?
C13 C11 C12 C13 -0.9(5) . . . 2_756 ?
C13 C11 C12 F3 179.2(3) . . . . ?
I1 C11 C12 C13 176.6(2) . . . 2_756 ?
I1 C11 C12 F3 -3.2(4) . . . . ?
C12 C11 C13 C12 1.0(5) . . . 2_756 ?
C12 C11 C13 F4 -178.6(3) . . . . ?
I1 C11 C13 C12 -176.6(2) . . . 2_756 ?
I1 C11 C13 F4 3.9(4) . . . . ?
C4 C5 N1 C1 -0.1(5) . . . . ?
C2 C1 N1 C5 -0.7(5) . . . . ?
C3 C6 O2 C7 179.6(3) . . . . ?
O1 C6 O2 C7 0.7(5) . . . . ?
